data_7244621
loop_
_publ_author_name
'Ejarque, Daniel'
'Calvet, Teresa'
'Font-Bardia, Merc\`e'
'Pons, Josefina'

_publ_section_title
;
 Influence of a series of pyridine ligands on the structure and
 photophysical properties of Cd(ii) complexes
;
_journal_name_full CrystEngComm
_journal_paper_doi 10.1039/D1CE01584B
_journal_year 2022
_chemical_formula_moiety 'C37 H31 Cd N5 O6, 2(C3 H7 N O)'
_chemical_formula_sum 'C43 H45 Cd N7 O8'
_chemical_formula_weight 900.26
_space_group_crystal_system triclinic
_space_group_IT_number 2
_space_group_name_Hall '-P 1'
_space_group_name_H-M_alt 'P -1'
_atom_sites_solution_hydrogens geom
_audit_creation_method SHELXL-2018/3
_audit_update_record
;
2021-11-26 deposited with the CCDC.	2022-02-08 downloaded from the CCDC.
;
_cell_angle_alpha 78.902(3)
_cell_angle_beta 88.255(3)
_cell_angle_gamma 83.346(2)
_cell_formula_units_Z 2
_cell_length_a 11.8826(7)
_cell_length_b 13.1721(9)
_cell_length_c 13.5190(10)
_cell_measurement_reflns_used 9886
_cell_measurement_temperature 100(2)
_cell_measurement_theta_max 30.54
_cell_measurement_theta_min 2.50
_cell_volume 2062.3(2)
_computing_cell_refinement 'Bruker SAINT'
_computing_data_collection 'Bruker APEX3'
_computing_data_reduction 'Bruker SAINT'
_computing_molecular_graphics 'Bruker SHELXTL'
_computing_publication_material 'Bruker SHELXTL'
_computing_structure_refinement 'SHELXL-2018/3 (Sheldrick, 2018)'
_computing_structure_solution 'SHELXT 2014/5 (Sheldrick, 2014)'
_diffrn_ambient_temperature 100(2)
_diffrn_measured_fraction_theta_full 0.998
_diffrn_measured_fraction_theta_max 0.998
_diffrn_measurement_device_type 'D8 Venture'
_diffrn_measurement_method '\f and \w scans'
_diffrn_radiation_type MoK\a
_diffrn_radiation_wavelength 0.71073
_diffrn_reflns_av_R_equivalents 0.0447
_diffrn_reflns_av_unetI/netI 0.0276
_diffrn_reflns_Laue_measured_fraction_full 0.998
_diffrn_reflns_Laue_measured_fraction_max 0.998
_diffrn_reflns_limit_h_max 16
_diffrn_reflns_limit_h_min -16
_diffrn_reflns_limit_k_max 18
_diffrn_reflns_limit_k_min -18
_diffrn_reflns_limit_l_max 19
_diffrn_reflns_limit_l_min -19
_diffrn_reflns_number 93667
_diffrn_reflns_point_group_measured_fraction_full 0.998
_diffrn_reflns_point_group_measured_fraction_max 0.998
_diffrn_reflns_theta_full 25.242
_diffrn_reflns_theta_max 30.563
_diffrn_reflns_theta_min 2.300
_diffrn_source microfocus
_exptl_absorpt_coefficient_mu 0.592
_exptl_absorpt_correction_T_max 0.7461
_exptl_absorpt_correction_T_min 0.6861
_exptl_absorpt_correction_type multi-scan
_exptl_absorpt_process_details sadabs
_exptl_crystal_colour colourless
_exptl_crystal_density_diffrn 1.450
_exptl_crystal_description prism
_exptl_crystal_F_000 928
_exptl_crystal_size_max 0.080
_exptl_crystal_size_mid 0.045
_exptl_crystal_size_min 0.040
_refine_diff_density_max 1.130
_refine_diff_density_min -1.174
_refine_diff_density_rms 0.081
_refine_ls_extinction_method none
_refine_ls_goodness_of_fit_ref 1.055
_refine_ls_hydrogen_treatment constr
_refine_ls_matrix_type full
_refine_ls_number_parameters 605
_refine_ls_number_reflns 12616
_refine_ls_number_restraints 3
_refine_ls_restrained_S_all 1.056
_refine_ls_R_factor_all 0.0518
_refine_ls_R_factor_gt 0.0400
_refine_ls_shift/su_max 0.002
_refine_ls_shift/su_mean 0.000
_refine_ls_structure_factor_coef Fsqd
_refine_ls_weighting_details 'w=1/[\s^2^(Fo^2^)+(0.0522P)^2^+1.9993P] where P=(Fo^2^+2Fc^2^)/3'
_refine_ls_weighting_scheme calc
_refine_ls_wR_factor_gt 0.1002
_refine_ls_wR_factor_ref 0.1109
_reflns_Friedel_coverage 0.000
_reflns_number_gt 10746
_reflns_number_total 12616
_reflns_threshold_expression 'I > 2\s(I)'
_cod_data_source_file d1ce01584b2.cif
_cod_data_source_block C20ZB124B_0m_a
_cod_database_code 7244621
_shelx_shelxl_version_number 2018/3
_shelx_space_group_comment
;
The symmetry employed for this shelxl refinement is uniquely defined
by the following loop, which should always be used as a source of
symmetry information in preference to the above space-group names.
They are only intended as comments.
;

loop_
_space_group_symop_operation_xyz
'x, y, z'
'-x, -y, -z'

loop_
_atom_site_label
_atom_site_type_symbol
_atom_site_fract_x
_atom_site_fract_y
_atom_site_fract_z
_atom_site_U_iso_or_equiv
_atom_site_adp_type
_atom_site_occupancy
_atom_site_site_symmetry_order
_atom_site_calc_flag
_atom_site_refinement_flags_posn
_atom_site_refinement_flags_adp
_atom_site_refinement_flags_occupancy
_atom_site_disorder_assembly
_atom_site_disorder_group
Cd1 Cd 0.26323(2) 0.82096(2) 0.45690(2) 0.02767(5) Uani 1 1 d . U . . .
O1 O 0.42427(15) 0.67626(13) 0.47416(14) 0.0348(3) Uani 1 1 d . U . . .
O2 O 0.33244(18) 0.71985(15) 0.60730(15) 0.0439(4) Uani 1 1 d . U . . .
O3 O 0.63755(18) 0.66584(14) 0.60251(18) 0.0490(5) Uani 1 1 d . . . . .
O4 O 0.19008(15) 0.71544(13) 0.37092(14) 0.0365(4) Uani 1 1 d . . . . .
O5 O 0.1715(2) 0.87203(15) 0.27370(16) 0.0477(5) Uani 1 1 d . . . . .
O6 O -0.05407(18) 0.69069(18) 0.3345(2) 0.0621(7) Uani 1 1 d . . . . .
N1 N 0.56052(17) 0.51792(15) 0.59992(16) 0.0321(4) Uani 1 1 d . . . . .
H1N H 0.572115 0.452256 0.593600 0.038 Uiso 1 1 calc R U . . .
N2 N 0.08215(17) 0.63080(15) 0.23385(17) 0.0342(4) Uani 1 1 d . . . . .
H2 H 0.110911 0.577638 0.206946 0.041 Uiso 1 1 calc R U . . .
N3 N 0.39585(17) 0.93044(16) 0.38264(17) 0.0346(4) Uani 1 1 d . . . . .
N4 N 0.23988(16) 0.97718(14) 0.51691(15) 0.0289(4) Uani 1 1 d . . . . .
N5 N 0.08908(17) 0.83906(15) 0.54725(15) 0.0318(4) Uani 1 1 d . . . . .
C1 C 0.4021(2) 0.65983(18) 0.5670(2) 0.0345(5) Uani 1 1 d . . . . .
C2 C 0.4531(2) 0.55953(18) 0.63123(19) 0.0337(5) Uani 1 1 d . . . . .
C3 C 0.3900(2) 0.5104(2) 0.7048(2) 0.0391(5) Uani 1 1 d . . . . .
H3 H 0.317309 0.546092 0.713592 0.047 Uiso 1 1 calc R U . . .
C4 C 0.4150(3) 0.4101(2) 0.7745(2) 0.0419(6) Uani 1 1 d . . . . .
C5 C 0.3254(4) 0.3674(4) 0.8289(4) 0.0796(13) Uani 1 1 d . . . . .
H5 H 0.251008 0.402304 0.818079 0.096 Uiso 1 1 calc R U . . .
C6 C 0.3418(4) 0.2747(4) 0.8990(4) 0.0941(17) Uani 1 1 d . . . . .
H6 H 0.278855 0.247099 0.935092 0.113 Uiso 1 1 calc R U . . .
C7 C 0.4471(4) 0.2238(3) 0.9160(3) 0.0606(9) Uani 1 1 d . . . . .
H7 H 0.458374 0.160018 0.963192 0.073 Uiso 1 1 calc R U . . .
C8 C 0.5371(3) 0.2653(2) 0.8643(2) 0.0523(7) Uani 1 1 d . . . . .
H8 H 0.611335 0.230519 0.877183 0.063 Uiso 1 1 calc R U . . .
C9 C 0.5222(3) 0.3569(2) 0.7938(2) 0.0472(6) Uani 1 1 d . . . . .
H9 H 0.585947 0.383628 0.758243 0.057 Uiso 1 1 calc R U . . .
C10 C 0.6456(2) 0.57945(18) 0.5797(2) 0.0369(5) Uani 1 1 d . . . . .
C11 C 0.7485(2) 0.5355(2) 0.5291(3) 0.0452(6) Uani 1 1 d . . . . .
H11A H 0.732866 0.540294 0.457470 0.068 Uiso 1 1 calc R U . . .
H11B H 0.768117 0.462429 0.560732 0.068 Uiso 1 1 calc R U . . .
H11C H 0.811814 0.575099 0.535876 0.068 Uiso 1 1 calc R U . . .
C12 C 0.1632(2) 0.77642(18) 0.28965(19) 0.0330(5) Uani 1 1 d . . . . .
C13 C 0.1258(2) 0.72769(17) 0.2042(2) 0.0344(5) Uani 1 1 d . . . . .
C14 C 0.1516(3) 0.7685(2) 0.1090(2) 0.0443(6) Uani 1 1 d . . . . .
H14 H 0.180856 0.833732 0.101422 0.053 Uiso 1 1 calc R U . A 1
C15 C 0.1430(4) 0.7308(3) 0.0119(4) 0.0347(8) Uani 0.8 1 d . . P B 1
C16 C 0.2128(4) 0.7668(3) -0.0699(3) 0.0395(8) Uani 0.8 1 d . . P B 1
H16 H 0.265995 0.813079 -0.061921 0.047 Uiso 0.8 1 calc R U P B 1
C17 C 0.2059(4) 0.7365(5) -0.1617(4) 0.0484(11) Uani 0.8 1 d . . P B 1
H17 H 0.255371 0.760253 -0.215658 0.058 Uiso 0.8 1 calc R U P B 1
C18 C 0.1263(5) 0.6713(4) -0.1743(4) 0.0519(11) Uani 0.8 1 d . . P B 1
H18 H 0.119814 0.651451 -0.237647 0.062 Uiso 0.8 1 calc R U P B 1
C19 C 0.0556(5) 0.6347(4) -0.0946(5) 0.0525(11) Uani 0.8 1 d . . P B 1
H19 H 0.001549 0.589486 -0.103603 0.063 Uiso 0.8 1 calc R U P B 1
C20 C 0.0637(4) 0.6641(3) -0.0019(4) 0.0441(10) Uani 0.8 1 d . . P B 1
H20 H 0.015334 0.638890 0.052234 0.053 Uiso 0.8 1 calc R U P B 1
C15' C 0.0930(19) 0.7327(13) 0.0327(14) 0.042(4) Uani 0.2 1 d . . P B 2
C16' C 0.156(2) 0.7654(15) -0.0513(17) 0.055(5) Uani 0.2 1 d . . P B 2
H16' H 0.211727 0.810332 -0.047113 0.065 Uiso 0.2 1 calc R U P B 2
C17' C 0.140(3) 0.7331(19) -0.1495(17) 0.086(10) Uani 0.2 1 d . . P B 2
H17' H 0.183950 0.753088 -0.208142 0.103 Uiso 0.2 1 calc R U P B 2
C18' C 0.050(3) 0.6690(19) -0.145(2) 0.084(10) Uani 0.2 1 d . . P B 2
H18' H 0.033778 0.645815 -0.205149 0.101 Uiso 0.2 1 calc R U P B 2
C19' C -0.012(3) 0.6390(15) -0.061(2) 0.078(8) Uani 0.2 1 d . . P B 2
H19' H -0.070966 0.596491 -0.064654 0.094 Uiso 0.2 1 calc R U P B 2
C20' C 0.007(2) 0.6691(12) 0.0292(16) 0.057(5) Uani 0.2 1 d . . P B 2
H20' H -0.037216 0.646946 0.087430 0.068 Uiso 0.2 1 calc R U P B 2
C21 C -0.0023(2) 0.6180(2) 0.3022(2) 0.0416(6) Uani 1 1 d . . . . .
C22 C -0.0293(2) 0.5073(2) 0.3370(3) 0.0464(7) Uani 1 1 d . . . . .
H22A H -0.108505 0.502857 0.321851 0.070 Uiso 1 1 calc R U . . .
H22B H -0.017255 0.486541 0.409780 0.070 Uiso 1 1 calc R U . . .
H22C H 0.020376 0.460855 0.301792 0.070 Uiso 1 1 calc R U . . .
C23 C 0.4623(2) 0.9088(2) 0.3053(2) 0.0441(6) Uani 1 1 d . . . . .
H23 H 0.461557 0.843044 0.286528 0.053 Uiso 1 1 calc R U . . .
C24 C 0.5313(3) 0.9776(3) 0.2522(3) 0.0526(7) Uani 1 1 d . . . . .
H24 H 0.575801 0.960698 0.196840 0.063 Uiso 1 1 calc R U . . .
C25 C 0.5339(3) 1.0720(3) 0.2817(3) 0.0518(7) Uani 1 1 d . . . . .
H25 H 0.581653 1.120597 0.247256 0.062 Uiso 1 1 calc R U . . .
C26 C 0.4669(2) 1.0958(2) 0.3617(2) 0.0435(6) Uani 1 1 d . . . . .
H26 H 0.468392 1.160383 0.382859 0.052 Uiso 1 1 calc R U . . .
C27 C 0.3974(2) 1.02305(18) 0.4103(2) 0.0330(5) Uani 1 1 d . . . . .
C28 C 0.31744(19) 1.04424(17) 0.49245(19) 0.0314(4) Uani 1 1 d . . . . .
C29 C 0.3184(2) 1.12944(19) 0.5399(2) 0.0401(6) Uani 1 1 d . . . . .
H29 H 0.375288 1.175214 0.524342 0.048 Uiso 1 1 calc R U . . .
C30 C 0.2345(2) 1.1454(2) 0.6099(2) 0.0426(6) Uani 1 1 d . . . . .
H30 H 0.233404 1.202861 0.643073 0.051 Uiso 1 1 calc R U . . .
C31 C 0.1522(2) 1.07832(19) 0.6319(2) 0.0374(5) Uani 1 1 d . . . . .
H31 H 0.093221 1.090007 0.678734 0.045 Uiso 1 1 calc R U . . .
C32 C 0.15742(19) 0.99304(17) 0.58393(18) 0.0300(4) Uani 1 1 d . . . . .
C33 C 0.0713(2) 0.91740(18) 0.59878(17) 0.0305(4) Uani 1 1 d . . . . .
C34 C -0.0245(2) 0.9289(2) 0.65890(19) 0.0377(5) Uani 1 1 d . . . . .
H34 H -0.036563 0.984958 0.694315 0.045 Uiso 1 1 calc R U . . .
C35 C -0.1020(2) 0.8571(2) 0.6661(2) 0.0445(6) Uani 1 1 d . . . . .
H35 H -0.167650 0.863147 0.707465 0.053 Uiso 1 1 calc R U . . .
C36 C -0.0843(2) 0.7769(2) 0.6137(2) 0.0425(6) Uani 1 1 d . . . . .
H36 H -0.136821 0.727105 0.617861 0.051 Uiso 1 1 calc R U . . .
C37 C 0.0127(2) 0.77112(19) 0.5544(2) 0.0373(5) Uani 1 1 d . . . . .
H37 H 0.025373 0.716441 0.517302 0.045 Uiso 1 1 calc R U . . .
O8 O 0.6409(3) 1.0360(2) 0.0369(3) 0.0881(10) Uani 1 1 d . . . . .
N7 N 0.8032(4) 0.9479(2) -0.0066(3) 0.0764(10) Uani 1 1 d . . . . .
C41 C 0.8432(5) 0.9283(5) 0.0965(4) 0.0957(15) Uani 1 1 d . . . . .
H41A H 0.868429 0.853999 0.117872 0.144 Uiso 1 1 calc R U . . .
H41B H 0.781480 0.949013 0.140872 0.144 Uiso 1 1 calc R U . . .
H41C H 0.906584 0.968752 0.100485 0.144 Uiso 1 1 calc R U . . .
C42 C 0.8812(6) 0.9129(5) -0.0788(5) 0.125(2) Uani 1 1 d . . . . .
H42A H 0.844942 0.926336 -0.144938 0.187 Uiso 1 1 calc R U . . .
H42B H 0.903777 0.838021 -0.057906 0.187 Uiso 1 1 calc R U . . .
H42C H 0.948388 0.950298 -0.083196 0.187 Uiso 1 1 calc R U . . .
C43 C 0.7061(5) 0.9990(3) -0.0260(3) 0.0831(15) Uani 1 1 d . . . . .
H43 H 0.680560 1.010220 -0.093563 0.100 Uiso 1 1 calc R U . . .
O7 O 0.1827(2) 0.4429(2) 0.1801(2) 0.0710(7) Uani 1 1 d . U . . .
N6 N 0.3618(12) 0.4182(11) 0.1166(11) 0.068(3) Uani 0.5 1 d . . P C 3
C38 C 0.4679(11) 0.3387(8) 0.1464(9) 0.0708(17) Uani 0.5 1 d . . P C 3
H38A H 0.483886 0.296573 0.094121 0.106 Uiso 0.5 1 calc R U P C 3
H38B H 0.453684 0.293160 0.210804 0.106 Uiso 0.5 1 calc R U P C 3
H38C H 0.533129 0.376064 0.152912 0.106 Uiso 0.5 1 calc R U P C 3
C39 C 0.3366(7) 0.4985(7) 0.0353(6) 0.0704(19) Uani 0.5 1 d . . P C 3
H39A H 0.405404 0.510831 -0.005003 0.084 Uiso 0.5 1 calc R U P C 3
H39B H 0.279327 0.479648 -0.006483 0.084 Uiso 0.5 1 calc R U P C 3
H39C H 0.307263 0.561974 0.059679 0.084 Uiso 0.5 1 calc R U P C 3
C40 C 0.2706(6) 0.3881(5) 0.1857(6) 0.0559(11) Uani 0.5 1 d . U P C 3
H40 H 0.280614 0.325608 0.234786 0.067 Uiso 0.5 1 calc R U P C 3
N6' N 0.3479(12) 0.3788(11) 0.1323(11) 0.068(3) Uani 0.5 1 d . . P C 4
C38' C 0.3063(8) 0.2625(6) 0.1693(7) 0.0708(17) Uani 0.5 1 d . . P C 4
H38D H 0.226655 0.264471 0.151303 0.106 Uiso 0.5 1 calc R U P C 4
H38E H 0.314418 0.241518 0.242511 0.106 Uiso 0.5 1 calc R U P C 4
H38F H 0.352880 0.212321 0.136036 0.106 Uiso 0.5 1 calc R U P C 4
C39' C 0.4669(10) 0.3694(9) 0.1220(8) 0.0704(19) Uani 0.5 1 d . . P C 4
H39F H 0.490380 0.434886 0.084233 0.106 Uiso 0.5 1 calc R U P C 4
H39D H 0.491758 0.312964 0.085750 0.106 Uiso 0.5 1 calc R U P C 4
H39E H 0.501407 0.353723 0.188970 0.106 Uiso 0.5 1 calc R U P C 4
C40' C 0.2928(7) 0.4499(5) 0.1479(6) 0.0559(11) Uani 0.5 1 d . . P C 4
H40' H 0.322724 0.514982 0.138674 0.067 Uiso 0.5 1 calc R U P C 4

loop_
_atom_site_aniso_label
_atom_site_aniso_U_11
_atom_site_aniso_U_22
_atom_site_aniso_U_33
_atom_site_aniso_U_23
_atom_site_aniso_U_13
_atom_site_aniso_U_12
Cd1 0.03058(8) 0.02088(7) 0.03494(9) -0.01306(6) 0.00502(6) -0.00543(5)
O1 0.0393(8) 0.0252(7) 0.0408(9) -0.0091(7) -0.0007(7) -0.0031(5)
O2 0.0554(11) 0.0339(9) 0.0418(9) -0.0125(7) 0.0003(8) 0.0061(8)
O3 0.0521(11) 0.0259(8) 0.0740(14) -0.0168(9) -0.0157(10) -0.0091(8)
O4 0.0421(9) 0.0298(8) 0.0420(10) -0.0173(7) -0.0002(7) -0.0052(7)
O5 0.0723(14) 0.0301(9) 0.0484(11) -0.0186(8) 0.0051(10) -0.0211(9)
O6 0.0390(10) 0.0481(12) 0.113(2) -0.0488(13) 0.0254(12) -0.0132(9)
N1 0.0372(10) 0.0211(8) 0.0409(11) -0.0107(7) -0.0046(8) -0.0069(7)
N2 0.0359(10) 0.0237(9) 0.0488(12) -0.0189(8) 0.0027(8) -0.0075(7)
N3 0.0327(10) 0.0323(10) 0.0446(12) -0.0196(9) 0.0072(8) -0.0090(8)
N4 0.0318(9) 0.0237(8) 0.0335(10) -0.0120(7) 0.0030(7) -0.0035(7)
N5 0.0365(10) 0.0265(9) 0.0338(10) -0.0084(7) 0.0066(8) -0.0062(7)
C1 0.0377(12) 0.0257(10) 0.0426(13) -0.0116(9) -0.0039(10) -0.0041(9)
C2 0.0394(12) 0.0263(10) 0.0382(12) -0.0120(9) -0.0043(9) -0.0046(9)
C3 0.0454(14) 0.0319(12) 0.0416(14) -0.0102(10) -0.0010(11) -0.0053(10)
C4 0.0550(16) 0.0330(12) 0.0403(14) -0.0097(10) -0.0014(11) -0.0109(11)
C5 0.056(2) 0.075(3) 0.093(3) 0.027(2) -0.004(2) -0.0186(19)
C6 0.081(3) 0.085(3) 0.101(4) 0.037(3) -0.009(3) -0.036(3)
C7 0.092(3) 0.0389(15) 0.0514(18) 0.0003(13) -0.0085(17) -0.0221(16)
C8 0.080(2) 0.0360(14) 0.0402(15) -0.0082(11) -0.0044(14) 0.0004(14)
C9 0.0646(18) 0.0368(13) 0.0395(14) -0.0073(11) 0.0019(13) -0.0033(12)
C10 0.0373(12) 0.0255(10) 0.0500(15) -0.0075(10) -0.0109(10) -0.0090(9)
C11 0.0351(12) 0.0330(12) 0.0704(19) -0.0117(12) -0.0020(12) -0.0124(10)
C12 0.0320(11) 0.0298(10) 0.0427(13) -0.0194(10) 0.0068(9) -0.0083(8)
C13 0.0369(12) 0.0233(10) 0.0475(14) -0.0158(9) -0.0028(10) -0.0065(8)
C14 0.0652(18) 0.0266(11) 0.0451(15) -0.0107(10) -0.0087(13) -0.0128(11)
C15 0.050(2) 0.0256(15) 0.031(2) -0.0090(15) 0.0009(17) -0.0099(17)
C16 0.056(2) 0.0315(16) 0.0331(19) -0.0102(13) 0.0019(17) -0.0068(17)
C17 0.066(3) 0.044(2) 0.037(2) -0.0122(16) -0.002(2) -0.005(2)
C18 0.081(3) 0.038(2) 0.039(2) -0.0135(16) -0.017(2) -0.003(2)
C19 0.078(3) 0.037(2) 0.048(3) -0.014(2) -0.019(3) -0.014(2)
C20 0.057(3) 0.0344(18) 0.045(2) -0.0108(15) -0.0038(18) -0.0158(18)
C15' 0.071(12) 0.025(6) 0.031(8) -0.001(5) -0.004(8) -0.008(8)
C16' 0.090(16) 0.034(8) 0.045(12) -0.021(8) 0.007(11) -0.011(10)
C17' 0.18(3) 0.042(10) 0.035(10) -0.013(8) -0.030(16) -0.002(18)
C18' 0.16(3) 0.042(11) 0.057(16) -0.023(10) -0.05(2) 0.000(16)
C19' 0.13(2) 0.034(8) 0.078(16) -0.015(10) -0.060(16) 0.005(12)
C20' 0.091(15) 0.025(6) 0.056(11) -0.009(7) -0.049(11) -0.003(9)
C21 0.0331(12) 0.0356(12) 0.0640(17) -0.0266(12) 0.0057(11) -0.0097(10)
C22 0.0414(14) 0.0421(14) 0.0646(18) -0.0259(13) 0.0142(12) -0.0190(11)
C23 0.0399(13) 0.0476(15) 0.0537(16) -0.0282(13) 0.0139(11) -0.0146(11)
C24 0.0459(15) 0.0615(19) 0.0572(18) -0.0238(15) 0.0205(13) -0.0186(14)
C25 0.0481(16) 0.0485(16) 0.0625(19) -0.0123(14) 0.0167(14) -0.0221(13)
C26 0.0433(14) 0.0327(12) 0.0583(17) -0.0130(11) 0.0065(12) -0.0148(10)
C27 0.0319(11) 0.0270(10) 0.0439(13) -0.0144(9) 0.0036(9) -0.0077(8)
C28 0.0318(10) 0.0238(9) 0.0419(12) -0.0140(9) 0.0033(9) -0.0042(8)
C29 0.0422(13) 0.0269(11) 0.0566(16) -0.0201(11) 0.0008(11) -0.0068(9)
C30 0.0475(14) 0.0299(11) 0.0565(16) -0.0258(11) 0.0000(12) 0.0000(10)
C31 0.0429(13) 0.0323(11) 0.0396(13) -0.0181(10) 0.0024(10) 0.0034(10)
C32 0.0329(10) 0.0259(10) 0.0321(11) -0.0103(8) 0.0027(8) 0.0006(8)
C33 0.0352(11) 0.0286(10) 0.0269(10) -0.0056(8) 0.0041(8) -0.0005(8)
C34 0.0396(12) 0.0405(13) 0.0314(12) -0.0075(10) 0.0081(9) 0.0009(10)
C35 0.0403(13) 0.0531(16) 0.0366(13) -0.0027(11) 0.0143(10) -0.0040(11)
C36 0.0409(13) 0.0413(13) 0.0433(14) 0.0000(11) 0.0110(11) -0.0124(11)
C37 0.0397(12) 0.0303(11) 0.0427(13) -0.0069(10) 0.0088(10) -0.0103(9)
O8 0.107(2) 0.0583(17) 0.082(2) 0.0217(15) 0.0242(18) -0.0034(16)
N7 0.105(3) 0.0419(15) 0.072(2) 0.0091(15) 0.021(2) -0.0046(17)
C41 0.112(4) 0.097(4) 0.083(3) -0.020(3) -0.012(3) -0.024(3)
C42 0.169(6) 0.114(5) 0.086(4) -0.030(3) 0.049(4) 0.008(4)
C43 0.147(5) 0.051(2) 0.052(2) 0.0065(17) -0.008(3) -0.039(3)
O7 0.0806(17) 0.0543(14) 0.0857(19) -0.0418(14) 0.0116(14) 0.0052(12)
N6 0.051(3) 0.111(9) 0.061(4) -0.055(6) 0.026(2) -0.035(4)
C38 0.085(4) 0.057(3) 0.072(4) -0.021(3) 0.021(3) -0.008(3)
C39 0.067(3) 0.097(5) 0.060(4) -0.032(3) 0.018(3) -0.039(4)
C40 0.071(3) 0.044(2) 0.061(3) -0.033(2) 0.009(2) -0.0068(18)
N6' 0.051(3) 0.111(9) 0.061(4) -0.055(6) 0.026(2) -0.035(4)
C38' 0.085(4) 0.057(3) 0.072(4) -0.021(3) 0.021(3) -0.008(3)
C39' 0.067(3) 0.097(5) 0.060(4) -0.032(3) 0.018(3) -0.039(4)
C40' 0.071(3) 0.044(2) 0.061(3) -0.033(2) 0.009(2) -0.0068(18)

loop_
_atom_type_symbol
_atom_type_description
_atom_type_scat_dispersion_real
_atom_type_scat_dispersion_imag
_atom_type_scat_source
C C 0.0033 0.0016 'International Tables Vol C Tables 4.2.6.8 and 6.1.1.4'
H H 0.0000 0.0000 'International Tables Vol C Tables 4.2.6.8 and 6.1.1.4'
Cd Cd -0.8075 1.2024 'International Tables Vol C Tables 4.2.6.8 and 6.1.1.4'
N N 0.0061 0.0033 'International Tables Vol C Tables 4.2.6.8 and 6.1.1.4'
O O 0.0106 0.0060 'International Tables Vol C Tables 4.2.6.8 and 6.1.1.4'

loop_
_geom_angle_atom_site_label_1
_geom_angle_atom_site_label_2
_geom_angle_atom_site_label_3
_geom_angle
_geom_angle_site_symmetry_1
_geom_angle_site_symmetry_3
_geom_angle_publ_flag
O4 Cd1 O2 107.42(7) . . ?
O4 Cd1 N3 121.02(7) . . ?
O2 Cd1 N3 110.28(8) . . ?
O4 Cd1 N4 147.57(7) . . ?
O2 Cd1 N4 95.07(7) . . ?
N3 Cd1 N4 69.39(7) . . ?
O4 Cd1 N5 89.81(7) . . ?
O2 Cd1 N5 84.93(7) . . ?
N3 Cd1 N5 136.49(7) . . ?
N4 Cd1 N5 68.80(7) . . ?
O4 Cd1 O1 80.94(6) . . ?
O2 Cd1 O1 54.16(6) . . ?
N3 Cd1 O1 86.20(7) . . ?
N4 Cd1 O1 131.49(6) . . ?
N5 Cd1 O1 131.75(6) . . ?
O4 Cd1 C1 92.68(7) . . ?
O2 Cd1 C1 27.18(7) . . ?
N3 Cd1 C1 100.98(8) . . ?
N4 Cd1 C1 116.51(7) . . ?
N5 Cd1 C1 107.88(7) . . ?
O1 Cd1 C1 27.14(7) . . ?
C1 O1 Cd1 86.60(14) . . ?
C1 O2 Cd1 95.68(16) . . ?
C12 O4 Cd1 101.59(14) . . ?
C10 N1 C2 119.9(2) . . ?
C10 N1 H1N 120.1 . . ?
C2 N1 H1N 120.1 . . ?
C21 N2 C13 121.6(2) . . ?
C21 N2 H2 119.2 . . ?
C13 N2 H2 119.2 . . ?
C23 N3 C27 118.7(2) . . ?
C23 N3 Cd1 121.80(16) . . ?
C27 N3 Cd1 119.08(16) . . ?
C32 N4 C28 120.81(19) . . ?
C32 N4 Cd1 119.77(15) . . ?
C28 N4 Cd1 118.97(14) . . ?
C37 N5 C33 119.0(2) . . ?
C37 N5 Cd1 122.87(16) . . ?
C33 N5 Cd1 117.95(15) . . ?
O1 C1 O2 122.8(2) . . ?
O1 C1 C2 118.4(2) . . ?
O2 C1 C2 118.5(2) . . ?
O1 C1 Cd1 66.26(13) . . ?
O2 C1 Cd1 57.14(13) . . ?
C2 C1 Cd1 166.62(17) . . ?
C3 C2 N1 124.6(2) . . ?
C3 C2 C1 118.8(2) . . ?
N1 C2 C1 116.1(2) . . ?
C2 C3 C4 130.5(3) . . ?
C2 C3 H3 114.8 . . ?
C4 C3 H3 114.8 . . ?
C5 C4 C9 117.0(3) . . ?
C5 C4 C3 117.8(3) . . ?
C9 C4 C3 125.1(3) . . ?
C4 C5 C6 121.7(4) . . ?
C4 C5 H5 119.2 . . ?
C6 C5 H5 119.2 . . ?
C7 C6 C5 120.3(4) . . ?
C7 C6 H6 119.9 . . ?
C5 C6 H6 119.9 . . ?
C6 C7 C8 119.1(3) . . ?
C6 C7 H7 120.4 . . ?
C8 C7 H7 120.4 . . ?
C7 C8 C9 121.3(3) . . ?
C7 C8 H8 119.3 . . ?
C9 C8 H8 119.3 . . ?
C8 C9 C4 120.6(3) . . ?
C8 C9 H9 119.7 . . ?
C4 C9 H9 119.7 . . ?
O3 C10 N1 121.2(3) . . ?
O3 C10 C11 122.6(2) . . ?
N1 C10 C11 116.1(2) . . ?
C10 C11 H11A 109.5 . . ?
C10 C11 H11B 109.5 . . ?
H11A C11 H11B 109.5 . . ?
C10 C11 H11C 109.5 . . ?
H11A C11 H11C 109.5 . . ?
H11B C11 H11C 109.5 . . ?
O5 C12 O4 124.0(2) . . ?
O5 C12 C13 119.2(2) . . ?
O4 C12 C13 116.7(2) . . ?
C14 C13 N2 124.0(2) . . ?
C14 C13 C12 119.4(2) . . ?
N2 C13 C12 115.8(2) . . ?
C13 C14 C15' 115.5(8) . . ?
C13 C14 C15 132.1(3) . . ?
C13 C14 H14 113.9 . . ?
C15 C14 H14 113.9 . . ?
C20 C15 C16 118.3(4) . . ?
C20 C15 C14 122.2(4) . . ?
C16 C15 C14 119.4(4) . . ?
C17 C16 C15 121.6(4) . . ?
C17 C16 H16 119.2 . . ?
C15 C16 H16 119.2 . . ?
C16 C17 C18 119.3(5) . . ?
C16 C17 H17 120.4 . . ?
C18 C17 H17 120.4 . . ?
C17 C18 C19 120.4(4) . . ?
C17 C18 H18 119.8 . . ?
C19 C18 H18 119.8 . . ?
C20 C19 C18 120.2(4) . . ?
C20 C19 H19 119.9 . . ?
C18 C19 H19 119.9 . . ?
C19 C20 C15 120.2(5) . . ?
C19 C20 H20 119.9 . . ?
C15 C20 H20 119.9 . . ?
C16' C15' C20' 120.7(19) . . ?
C16' C15' C14 101.5(16) . . ?
C20' C15' C14 137.2(17) . . ?
C15' C16' C17' 122(2) . . ?
C15' C16' H16' 118.8 . . ?
C17' C16' H16' 118.8 . . ?
C18' C17' C16' 113(3) . . ?
C18' C17' H17' 123.7 . . ?
C16' C17' H17' 123.7 . . ?
C19' C18' C17' 124(2) . . ?
C19' C18' H18' 118.0 . . ?
C17' C18' H18' 118.0 . . ?
C18' C19' C20' 122(3) . . ?
C18' C19' H19' 119.2 . . ?
C20' C19' H19' 119.2 . . ?
C19' C20' C15' 119(3) . . ?
C19' C20' H20' 120.7 . . ?
C15' C20' H20' 120.7 . . ?
O6 C21 N2 122.5(3) . . ?
O6 C21 C22 121.8(3) . . ?
N2 C21 C22 115.6(2) . . ?
C21 C22 H22A 109.5 . . ?
C21 C22 H22B 109.5 . . ?
H22A C22 H22B 109.5 . . ?
C21 C22 H22C 109.5 . . ?
H22A C22 H22C 109.5 . . ?
H22B C22 H22C 109.5 . . ?
N3 C23 C24 123.0(3) . . ?
N3 C23 H23 118.5 . . ?
C24 C23 H23 118.5 . . ?
C23 C24 C25 118.0(3) . . ?
C23 C24 H24 121.0 . . ?
C25 C24 H24 121.0 . . ?
C24 C25 C26 120.1(3) . . ?
C24 C25 H25 120.0 . . ?
C26 C25 H25 120.0 . . ?
C25 C26 C27 118.5(2) . . ?
C25 C26 H26 120.7 . . ?
C27 C26 H26 120.7 . . ?
N3 C27 C26 121.6(2) . . ?
N3 C27 C28 115.9(2) . . ?
C26 C27 C28 122.4(2) . . ?
N4 C28 C29 121.1(2) . . ?
N4 C28 C27 115.33(19) . . ?
C29 C28 C27 123.6(2) . . ?
C30 C29 C28 118.3(2) . . ?
C30 C29 H29 120.8 . . ?
C28 C29 H29 120.8 . . ?
C29 C30 C31 120.3(2) . . ?
C29 C30 H30 119.8 . . ?
C31 C30 H30 119.8 . . ?
C30 C31 C32 118.7(2) . . ?
C30 C31 H31 120.6 . . ?
C32 C31 H31 120.6 . . ?
N4 C32 C31 120.7(2) . . ?
N4 C32 C33 115.62(19) . . ?
C31 C32 C33 123.6(2) . . ?
N5 C33 C34 121.4(2) . . ?
N5 C33 C32 116.22(19) . . ?
C34 C33 C32 122.3(2) . . ?
C35 C34 C33 118.7(2) . . ?
C35 C34 H34 120.7 . . ?
C33 C34 H34 120.7 . . ?
C36 C35 C34 120.1(2) . . ?
C36 C35 H35 119.9 . . ?
C34 C35 H35 119.9 . . ?
C35 C36 C37 117.9(2) . . ?
C35 C36 H36 121.0 . . ?
C37 C36 H36 121.0 . . ?
N5 C37 C36 122.8(2) . . ?
N5 C37 H37 118.6 . . ?
C36 C37 H37 118.6 . . ?
C43 N7 C42 125.8(5) . . ?
C43 N7 C41 118.3(4) . . ?
C42 N7 C41 115.8(5) . . ?
N7 C41 H41A 109.5 . . ?
N7 C41 H41B 109.5 . . ?
H41A C41 H41B 109.5 . . ?
N7 C41 H41C 109.5 . . ?
H41A C41 H41C 109.5 . . ?
H41B C41 H41C 109.5 . . ?
N7 C42 H42A 109.5 . . ?
N7 C42 H42B 109.5 . . ?
H42A C42 H42B 109.5 . . ?
N7 C42 H42C 109.5 . . ?
H42A C42 H42C 109.5 . . ?
H42B C42 H42C 109.5 . . ?
O8 C43 N7 125.5(4) . . ?
O8 C43 H43 117.2 . . ?
N7 C43 H43 117.2 . . ?
C39 N6 C40 118.0(13) . . ?
C39 N6 C38 133.5(9) . . ?
C40 N6 C38 108.0(11) . . ?
N6 C38 H38A 109.5 . . ?
N6 C38 H38B 109.5 . . ?
H38A C38 H38B 109.5 . . ?
N6 C38 H38C 109.5 . . ?
H38A C38 H38C 109.5 . . ?
H38B C38 H38C 109.5 . . ?
N6 C39 H39A 109.5 . . ?
N6 C39 H39B 109.5 . . ?
H39A C39 H39B 109.5 . . ?
N6 C39 H39C 109.5 . . ?
H39A C39 H39C 109.5 . . ?
H39B C39 H39C 109.5 . . ?
O7 C40 N6 119.0(10) . . ?
O7 C40 H40 120.5 . . ?
N6 C40 H40 120.5 . . ?
C40' N6' C39' 125.6(9) . . ?
C40' N6' C38' 119.9(9) . . ?
C39' N6' C38' 109.4(12) . . ?
N6' C38' H38D 109.5 . . ?
N6' C38' H38E 109.5 . . ?
H38D C38' H38E 109.5 . . ?
N6' C38' H38F 109.5 . . ?
H38D C38' H38F 109.5 . . ?
H38E C38' H38F 109.5 . . ?
N6' C39' H39F 109.5 . . ?
N6' C39' H39D 109.5 . . ?
H39F C39' H39D 109.5 . . ?
N6' C39' H39E 109.5 . . ?
H39F C39' H39E 109.5 . . ?
H39D C39' H39E 109.5 . . ?
N6' C40' O7 120.3(7) . . ?
N6' C40' H40' 119.8 . . ?
O7 C40' H40' 119.8 . . ?

loop_
_geom_bond_atom_site_label_1
_geom_bond_atom_site_label_2
_geom_bond_distance
_geom_bond_site_symmetry_2
_geom_bond_publ_flag
Cd1 O4 2.2364(16) . ?
Cd1 O2 2.322(2) . ?
Cd1 N3 2.333(2) . ?
Cd1 N4 2.3380(18) . ?
Cd1 N5 2.382(2) . ?
Cd1 O1 2.5218(17) . ?
Cd1 C1 2.750(3) . ?
O1 C1 1.257(3) . ?
O2 C1 1.263(3) . ?
O3 C10 1.228(3) . ?
O4 C12 1.256(3) . ?
O5 C12 1.251(3) . ?
O6 C21 1.222(3) . ?
N1 C10 1.357(3) . ?
N1 C2 1.415(3) . ?
N1 H1N 0.8800 . ?
N2 C21 1.346(3) . ?
N2 C13 1.415(3) . ?
N2 H2 0.8800 . ?
N3 C23 1.345(3) . ?
N3 C27 1.345(3) . ?
N4 C32 1.340(3) . ?
N4 C28 1.340(3) . ?
N5 C37 1.335(3) . ?
N5 C33 1.346(3) . ?
C1 C2 1.507(3) . ?
C2 C3 1.338(4) . ?
C3 C4 1.472(4) . ?
C3 H3 0.9500 . ?
C4 C5 1.386(5) . ?
C4 C9 1.388(4) . ?
C5 C6 1.392(6) . ?
C5 H5 0.9500 . ?
C6 C7 1.353(6) . ?
C6 H6 0.9500 . ?
C7 C8 1.369(5) . ?
C7 H7 0.9500 . ?
C8 C9 1.384(4) . ?
C8 H8 0.9500 . ?
C9 H9 0.9500 . ?
C10 C11 1.494(4) . ?
C11 H11A 0.9800 . ?
C11 H11B 0.9800 . ?
C11 H11C 0.9800 . ?
C12 C13 1.525(3) . ?
C13 C14 1.337(4) . ?
C14 C15' 1.442(19) . ?
C14 C15 1.502(5) . ?
C14 H14 0.9500 . ?
C15 C20 1.399(6) . ?
C15 C16 1.403(6) . ?
C16 C17 1.383(7) . ?
C16 H16 0.9500 . ?
C17 C18 1.385(7) . ?
C17 H17 0.9500 . ?
C18 C19 1.392(9) . ?
C18 H18 0.9500 . ?
C19 C20 1.390(7) . ?
C19 H19 0.9500 . ?
C20 H20 0.9500 . ?
C15' C16' 1.37(3) . ?
C15' C20' 1.40(3) . ?
C16' C17' 1.49(3) . ?
C16' H16' 0.9500 . ?
C17' C18' 1.42(4) . ?
C17' H17' 0.9500 . ?
C18' C19' 1.36(5) . ?
C18' H18' 0.9500 . ?
C19' C20' 1.39(3) . ?
C19' H19' 0.9500 . ?
C20' H20' 0.9500 . ?
C21 C22 1.511(4) . ?
C22 H22A 0.9800 . ?
C22 H22B 0.9800 . ?
C22 H22C 0.9800 . ?
C23 C24 1.377(4) . ?
C23 H23 0.9500 . ?
C24 C25 1.380(4) . ?
C24 H24 0.9500 . ?
C25 C26 1.385(4) . ?
C25 H25 0.9500 . ?
C26 C27 1.393(3) . ?
C26 H26 0.9500 . ?
C27 C28 1.486(3) . ?
C28 C29 1.397(3) . ?
C29 C30 1.379(4) . ?
C29 H29 0.9500 . ?
C30 C31 1.381(4) . ?
C30 H30 0.9500 . ?
C31 C32 1.395(3) . ?
C31 H31 0.9500 . ?
C32 C33 1.492(3) . ?
C33 C34 1.390(3) . ?
C34 C35 1.383(4) . ?
C34 H34 0.9500 . ?
C35 C36 1.375(4) . ?
C35 H35 0.9500 . ?
C36 C37 1.387(4) . ?
C36 H36 0.9500 . ?
C37 H37 0.9500 . ?
O8 C43 1.262(6) . ?
N7 C43 1.274(7) . ?
N7 C42 1.431(6) . ?
N7 C41 1.452(6) . ?
C41 H41A 0.9800 . ?
C41 H41B 0.9800 . ?
C41 H41C 0.9800 . ?
C42 H42A 0.9800 . ?
C42 H42B 0.9800 . ?
C42 H42C 0.9800 . ?
C43 H43 0.9500 . ?
O7 C40 1.194(8) . ?
O7 C40' 1.374(8) . ?
N6 C39 1.38(2) . ?
N6 C40 1.449(12) . ?
N6 C38 1.55(2) . ?
C38 H38A 0.9800 . ?
C38 H38B 0.9800 . ?
C38 H38C 0.9800 . ?
C39 H39A 0.9800 . ?
C39 H39B 0.9800 . ?
C39 H39C 0.9800 . ?
C40 H40 0.9500 . ?
N6' C40' 1.130(17) . ?
N6' C39' 1.410(17) . ?
N6' C38' 1.646(13) . ?
C38' H38D 0.9800 . ?
C38' H38E 0.9800 . ?
C38' H38F 0.9800 . ?
C39' H39F 0.9800 . ?
C39' H39D 0.9800 . ?
C39' H39E 0.9800 . ?
C40' H40' 0.9500 . ?
